data_9015255
loop_
_publ_author_name
'Jacobsen, H.'
'Lissner, F.'
'Manek, E.'
'Meyer, G.'

_publ_section_title
;
 Crystal structures of dieuropium(II) ditantalum heptoxide,
 Eu2Ta2O7 and europium(II) ditantalum hexoxide, EuTa2O6
;
_journal_name_full 'Zeitschrift fur Kristallographie'
_journal_page_first 547
_journal_page_last 548
_journal_volume 211
_journal_year 1996
_chemical_compound_source Synthetic
_chemical_formula_sum 'Eu2 O7 Ta2'
_space_group_IT_number 63
_symmetry_space_group_name_Hall '-C 2c 2'
_symmetry_space_group_name_H-M 'C m c m'
_cell_angle_alpha 90
_cell_angle_beta 90
_cell_angle_gamma 90
_cell_length_a 3.9542
_cell_length_b 27.142
_cell_length_c 5.692
_cell_formula_units_Z 4
_cell_volume 610.893
_database_code_amcsd 0018932
_exptl_crystal_density_diffrn 8.457
_cod_original_formula_sum 'Eu2 Ta2 O7'
_cod_database_code 9015255
_amcsd_formula_title Eu2Ta2O7

loop_
_space_group_symop_operation_xyz
x,y,z
1/2+x,1/2+y,z
x,-y,1/2+z
1/2+x,1/2-y,1/2+z
-x,y,1/2-z
1/2-x,1/2+y,1/2-z
-x,y,z
1/2-x,1/2+y,z
x,-y,-z
1/2+x,1/2-y,-z
x,y,1/2-z
1/2+x,1/2+y,1/2-z
-x,-y,1/2+z
1/2-x,1/2-y,1/2+z
-x,-y,-z
1/2-x,1/2-y,-z

loop_
_atom_site_aniso_label
_atom_site_aniso_U_11
_atom_site_aniso_U_22
_atom_site_aniso_U_33
_atom_site_aniso_U_12
_atom_site_aniso_U_13
_atom_site_aniso_U_23
Eu1 0.00860 0.02120 0.02140 0.00000 0.00000 0.00000
Eu2 0.01150 0.01350 0.01420 0.00000 0.00000 0.00000
Ta1 0.00660 0.00940 0.01060 0.00000 0.00000 0.00000
Ta2 0.00690 0.01010 0.00890 0.00000 0.00000 0.00000
O1 0.02100 0.01700 0.02300 0.00000 0.00000 -0.01700
O2 0.01000 0.02000 0.07000 0.00000 0.00000 0.00000
O3 0.02300 0.01800 0.02000 0.00000 0.00000 0.00400
O5 0.05000 0.01000 0.01000 0.00000 0.00000 0.00300

loop_
_atom_site_label
_atom_site_fract_x
_atom_site_fract_y
_atom_site_fract_z
Eu1 0.00000 0.28809 0.25000
Eu2 0.00000 0.44698 0.75000
Ta1 0.50000 0.33996 0.75000
Ta2 0.50000 0.44464 0.25000
O1 0.50000 0.29200 0.51400
O2 0.00000 0.34900 0.75000
O3 0.50000 0.39970 0.50500
O4 0.00000 0.45500 0.25000
O5 0.50000 0.50000 0.50000

loop_
_cod_related_entry_id
_cod_related_entry_database
_cod_related_entry_code
1 AMCSD 0018932
